data_5000312
loop_
_publ_author_name
'Eppley, Hilary J.'
'Aubin, Sheila M. J.'
'Streib, William E.'
'Bollinger, John C.'
'Hendrickson, David N.'
'Christou, George'

_publ_section_title
;
 Decanuclear Manganese(III) Complexes with the [Mn~10~O~8~]^14+^ Core:
 Structural and Magnetochemical Characterization of
 [Mn~10~O~8~(O~2~CPh)~6~(chel)~8~] (chel = pic, dbm)
;
_journal_issue 1
_journal_name_full 'Inorganic Chemistry'
_journal_page_first 109
_journal_page_last 115
_journal_paper_doi 10.1021/ic9607548
_journal_volume 36
_journal_year 1997
_chemical_formula_sum 'C111 H82 Cl6 Mn10 N6 O36'
_chemical_formula_weight 2837.93
_space_group_IT_number 2
_space_group_name_Hall '-P 1'
_space_group_name_H-M_alt 'P -1'
_symmetry_space_group_name_Hall '-P 1'
_symmetry_space_group_name_H-M 'P -1'
_atom_sites_solution_hydrogens geom
_atom_sites_solution_primary direct
_atom_sites_solution_secondary difmap
_audit_creation_method SHELXL
_cell_angle_alpha 109.82(2)
_cell_angle_beta 97.75(2)
_cell_angle_gamma 111.66(2)
_cell_formula_units_Z 1
_cell_length_a 14.892(6)
_cell_length_b 15.537(6)
_cell_length_c 14.697(6)
_cell_measurement_temperature 108(2)
_cell_volume 2838.7(20)
_computing_structure_refinement 'SHELXL-93 (Sheldrick, 1993)'
_computing_structure_solution 'SHELXS-86 (Sheldrick, 1990)'
_diffrn_ambient_temperature 108(2)
_diffrn_radiation_monochromator graphite
_diffrn_radiation_source 'fine-focus sealed tube'
_diffrn_radiation_type MoK\a
_diffrn_radiation_wavelength 0.71073
_diffrn_reflns_av_R_equivalents 0.1368
_diffrn_reflns_av_sigmaI/netI 0.1948
_diffrn_reflns_limit_h_max 16
_diffrn_reflns_limit_h_min -16
_diffrn_reflns_limit_k_max 16
_diffrn_reflns_limit_k_min -16
_diffrn_reflns_limit_l_max 15
_diffrn_reflns_limit_l_min -15
_diffrn_reflns_number 14810
_diffrn_reflns_theta_max 22.50
_diffrn_reflns_theta_min 3.01
_exptl_absorpt_coefficient_mu 1.299
_exptl_crystal_density_diffrn 1.660
_exptl_crystal_F_000 1430
_refine_diff_density_max 1.040
_refine_diff_density_min -0.738
_refine_diff_density_rms 0.146
_refine_ls_extinction_method none
_refine_ls_goodness_of_fit_all 1.297
_refine_ls_goodness_of_fit_obs 1.661
_refine_ls_matrix_type full
_refine_ls_number_parameters 776
_refine_ls_number_reflns 7402
_refine_ls_number_restraints 516
_refine_ls_restrained_S_all 1.289
_refine_ls_restrained_S_obs 1.594
_refine_ls_R_factor_all 0.1898
_refine_ls_R_factor_obs 0.0888
_refine_ls_shift/esd_max 0.014
_refine_ls_shift/esd_mean 0.000
_refine_ls_structure_factor_coef Fsqd
_refine_ls_weighting_scheme
; calc
 [1.00000+0.00000exp(0.00(sin\q/\l)^2^)]/
   [\s^2^(Fo^2^)+0.0000+0.0000*P+(0.0400P)^2^+0.0000sin\q/\l]
 where P = 1.00000Fo^2^ + 0.00000Fc^2^
;
_refine_ls_wR_factor_all 0.1946
_refine_ls_wR_factor_obs 0.1657
_reflns_number_observed 3678
_reflns_number_total 7405
_reflns_observed_criterion >2sigma(I)
_cod_database_code 5000312

loop_
_symmetry_equiv_pos_as_xyz
'x, y, z'
'-x, -y, -z'

loop_
_atom_site_aniso_label
_atom_site_aniso_U_11
_atom_site_aniso_U_22
_atom_site_aniso_U_33
_atom_site_aniso_U_23
_atom_site_aniso_U_13
_atom_site_aniso_U_12
Mn1 0.0154(11) 0.0210(12) 0.0173(12) 0.0093(10) -0.0065(9) -0.0109(9)
Mn2 0.0171(11) 0.0176(11) 0.0163(12) 0.0057(9) -0.0047(9) -0.0103(9)
Mn3 0.0147(11) 0.0232(12) 0.0211(12) 0.0085(10) -0.0036(9) -0.0087(9)
Mn4 0.0151(11) 0.0153(11) 0.0192(12) 0.0047(9) -0.0095(9) -0.0138(9)
Mn5 0.0195(12) 0.0231(12) 0.0124(12) 0.0051(10) -0.0067(9) -0.0123(9)
O6 0.012(4) 0.030(4) 0.021(4) 0.009(4) -0.002(3) -0.004(3)
O7 0.011(4) 0.022(4) 0.021(4) 0.011(3) 0.000(3) -0.003(3)
O8 0.014(4) 0.018(4) 0.019(4) 0.010(3) -0.003(3) -0.005(3)
O9 0.008(4) 0.016(4) 0.024(4) 0.011(3) 0.000(3) -0.009(3)
O10 0.015(4) 0.032(5) 0.019(4) 0.008(4) -0.002(3) 0.004(3)
C11 0.032(6) 0.025(6) 0.021(6) 0.013(5) 0.000(5) 0.006(5)
O12 0.033(5) 0.035(5) 0.028(5) 0.019(4) -0.001(4) 0.007(4)
C13 0.033(6) 0.039(6) 0.040(7) 0.014(5) 0.012(5) 0.011(5)
C14 0.055(7) 0.059(7) 0.056(7) 0.040(6) 0.013(6) 0.019(5)
C15 0.085(9) 0.092(9) 0.090(9) 0.049(7) 0.017(6) 0.036(6)
C16 0.069(8) 0.062(7) 0.056(7) 0.035(6) 0.013(6) 0.021(6)
C17 0.037(6) 0.041(6) 0.039(7) 0.021(5) 0.005(5) 0.010(5)
C18 0.041(7) 0.039(6) 0.042(7) 0.018(5) 0.005(5) 0.013(5)
O19 0.025(4) 0.024(4) 0.016(4) 0.011(4) 0.004(3) -0.004(3)
C20 0.027(6) 0.022(6) 0.029(6) 0.010(5) 0.000(5) 0.003(5)
O21 0.019(4) 0.029(4) 0.020(4) 0.011(4) 0.001(3) 0.001(3)
C22 0.023(6) 0.026(6) 0.027(6) 0.008(5) 0.005(5) 0.003(4)
C23 0.047(6) 0.034(6) 0.028(6) 0.013(5) 0.014(5) 0.012(5)
C24 0.064(7) 0.054(7) 0.060(7) 0.028(6) 0.032(6) 0.010(5)
C25 0.058(7) 0.052(7) 0.042(7) 0.027(6) 0.022(6) 0.013(5)
C26 0.042(7) 0.041(6) 0.035(6) 0.017(5) 0.013(5) 0.008(5)
C27 0.025(6) 0.029(6) 0.028(6) 0.014(5) 0.011(5) -0.003(4)
O28 0.020(4) 0.022(4) 0.022(4) 0.005(4) 0.002(3) -0.003(3)
C29 0.022(6) 0.020(6) 0.018(6) 0.006(5) 0.004(5) 0.007(5)
O30 0.019(4) 0.023(4) 0.018(4) 0.005(4) 0.001(3) 0.000(3)
C31 0.030(6) 0.036(6) 0.035(6) 0.014(5) 0.005(5) 0.011(5)
C32 0.047(7) 0.035(6) 0.046(7) 0.008(5) 0.010(5) 0.017(5)
C33 0.073(8) 0.065(8) 0.078(8) 0.032(6) 0.015(6) 0.029(6)
C34 0.078(8) 0.065(8) 0.085(8) 0.030(6) 0.017(6) 0.034(6)
C35 0.060(7) 0.057(7) 0.068(8) 0.027(6) 0.013(6) 0.028(6)
C36 0.039(6) 0.028(6) 0.043(7) 0.010(5) 0.004(5) 0.014(5)
O37 0.025(4) 0.028(5) 0.014(4) 0.011(4) -0.002(3) -0.002(3)
C38 0.028(6) 0.029(6) 0.022(6) 0.012(5) -0.006(5) 0.006(5)
O39 0.051(6) 0.029(5) 0.028(6) 0.020(5) 0.000(5) -0.013(4)
C40 0.028(6) 0.026(6) 0.025(6) 0.013(5) 0.000(5) 0.006(5)
C41 0.043(7) 0.037(6) 0.047(7) 0.023(5) 0.004(5) 0.015(5)
C42 0.050(7) 0.043(7) 0.048(7) 0.018(6) 0.004(5) 0.017(5)
C43 0.046(7) 0.044(7) 0.046(7) 0.018(5) 0.007(5) 0.023(5)
C44 0.032(6) 0.027(6) 0.032(6) 0.012(5) 0.003(5) 0.013(5)
N45 0.019(5) 0.032(5) 0.012(5) 0.011(4) -0.002(4) 0.002(4)
O46 0.034(5) 0.024(4) 0.033(5) 0.015(4) 0.001(4) -0.004(4)
C47 0.040(7) 0.029(6) 0.033(6) 0.014(5) 0.011(5) 0.009(5)
O48 0.050(6) 0.026(5) 0.041(6) 0.020(5) -0.003(5) 0.002(5)
C49 0.025(6) 0.027(6) 0.028(6) 0.009(5) 0.004(5) 0.006(5)
C50 0.041(6) 0.030(6) 0.037(6) 0.020(5) 0.008(5) 0.006(5)
C51 0.034(6) 0.037(6) 0.046(7) 0.014(5) 0.003(5) 0.007(5)
C52 0.035(6) 0.035(6) 0.031(6) 0.016(5) 0.000(5) 0.006(5)
C53 0.036(6) 0.026(6) 0.035(6) 0.016(5) 0.006(5) 0.011(5)
N54 0.024(5) 0.027(5) 0.022(5) 0.015(4) 0.000(4) -0.001(4)
O55 0.019(4) 0.022(4) 0.018(4) 0.009(4) -0.001(3) -0.012(3)
C56 0.038(6) 0.033(6) 0.028(6) 0.015(5) 0.008(5) 0.003(5)
O57 0.040(6) 0.037(6) 0.019(5) 0.005(5) -0.009(4) -0.015(5)
C58 0.028(6) 0.038(6) 0.027(6) 0.008(5) 0.007(5) 0.005(5)
C59 0.044(7) 0.063(7) 0.037(7) 0.020(6) 0.022(5) 0.002(5)
C60 0.081(8) 0.090(9) 0.066(8) 0.035(6) 0.034(6) 0.015(6)
C61 0.055(7) 0.062(7) 0.046(7) 0.020(6) 0.023(6) 0.009(5)
C62 0.038(6) 0.051(7) 0.027(6) 0.018(5) 0.016(5) -0.001(5)
N63 0.031(5) 0.034(5) 0.022(5) 0.015(4) 0.006(4) 0.004(4)
O64 0.016(4) 0.030(4) 0.019(4) 0.007(4) 0.006(4) -0.001(3)
C65 0.021(6) 0.031(6) 0.029(6) 0.009(5) 0.012(5) 0.002(4)
C66 0.044(7) 0.048(7) 0.040(7) 0.017(5) 0.017(5) 0.003(5)
C67 0.047(7) 0.051(7) 0.045(7) 0.022(6) 0.018(5) 0.006(5)
C68 0.062(7) 0.060(7) 0.052(7) 0.025(6) 0.025(6) 0.005(5)
C69 0.049(7) 0.045(7) 0.053(7) 0.016(6) 0.025(6) 0.006(5)
C70 0.070(8) 0.059(7) 0.063(8) 0.036(6) 0.028(6) 0.007(5)
C71 0.076(8) 0.065(8) 0.066(8) 0.041(6) 0.019(6) 0.009(5)
C72 0.029(6) 0.039(6) 0.037(6) 0.012(5) 0.011(5) 0.011(5)
C73 0.047(7) 0.035(6) 0.036(6) 0.020(5) 0.007(5) 0.016(5)
O74 0.032(5) 0.036(5) 0.040(5) 0.022(4) 0.010(4) -0.002(4)
C75 0.022(6) 0.034(6) 0.034(6) 0.014(5) 0.011(5) 0.006(5)
C76 0.046(7) 0.046(7) 0.039(7) 0.018(5) 0.016(5) 0.008(5)
C77 0.054(7) 0.058(7) 0.057(7) 0.022(6) 0.026(6) 0.016(5)
C78 0.052(7) 0.061(7) 0.054(7) 0.018(6) 0.017(6) 0.016(5)
C79 0.054(7) 0.059(7) 0.062(8) 0.023(6) 0.018(6) 0.023(5)
C80 0.047(7) 0.047(7) 0.048(7) 0.019(5) 0.018(5) 0.018(5)
C81 0.054(7) 0.064(7) 0.058(7) 0.032(6) 0.004(6) 0.018(5)
Cl82 0.047(3) 0.089(4) 0.048(3) 0.023(3) 0.003(2) -0.013(2)
Cl83 0.094(4) 0.088(4) 0.064(3) 0.056(3) 0.029(3) 0.037(3)
C84 0.083(23) 0.087(23) 0.078(23) 0.039(11) 0.027(10) 0.031(11)
Cl85 0.173(12) 0.216(13) 0.171(12) 0.079(10) 0.097(10) 0.055(9)
Cl86 0.194(12) 0.180(12) 0.155(11) 0.093(9) 0.060(9) 0.078(9)

loop_
_atom_site_label
_atom_site_type_symbol
_atom_site_fract_x
_atom_site_fract_y
_atom_site_fract_z
_atom_site_U_iso_or_equiv
_atom_site_thermal_displace_type
_atom_site_occupancy
_atom_site_calc_flag
_atom_site_refinement_flags
_atom_site_disorder_group
Mn1 Mn 0.44463(14) 0.57851(15) 0.38570(15) 0.0251(6) Uani 1 d U .
Mn2 Mn 0.44743(14) 0.54782(14) 0.57364(15) 0.0245(6) Uani 1 d U .
Mn3 Mn 0.22333(14) 0.42422(15) 0.39887(15) 0.0266(6) Uani 1 d U .
Mn4 Mn 0.67571(14) 0.72160(14) 0.59822(15) 0.0257(6) Uani 1 d U .
Mn5 Mn 0.34253(14) 0.35087(15) 0.23127(14) 0.0275(6) Uani 1 d U .
O6 O 0.3559(6) 0.5308(6) 0.4568(6) 0.027(2) Uani 1 d U .
O7 O 0.5510(5) 0.6056(6) 0.5192(6) 0.022(2) Uani 1 d U .
O8 O 0.4620(5) 0.4583(6) 0.3279(6) 0.021(2) Uani 1 d U .
O9 O 0.7313(5) 0.6650(6) 0.6718(6) 0.020(2) Uani 1 d U .
O10 O 0.3134(6) 0.4804(6) 0.2319(6) 0.026(2) Uani 1 d U .
C11 C 0.2393(11) 0.4974(10) 0.2354(10) 0.028(4) Uani 1 d U .
O12 O 0.1773(6) 0.4689(6) 0.2837(7) 0.034(2) Uani 1 d U .
C13 C 0.2113(11) 0.5503(11) 0.1721(11) 0.040(4) Uani 1 d U .
C14 C 0.1335(12) 0.5710(12) 0.1753(12) 0.055(5) Uani 1 d U .
H14 H 0.0926(12) 0.5502(12) 0.2153(12) 0.065 Uiso 1 calc R .
C15 C 0.1079(15) 0.6241(14) 0.1203(15) 0.088(7) Uani 1 d U .
H15 H 0.0517(15) 0.6393(14) 0.1220(15) 0.105 Uiso 1 calc R .
C16 C 0.1735(13) 0.6513(12) 0.0644(13) 0.063(5) Uani 1 d U .
H16 H 0.1591(13) 0.6833(12) 0.0235(13) 0.075 Uiso 1 calc R .
C17 C 0.2556(11) 0.6344(10) 0.0657(11) 0.041(4) Uani 1 d U .
H17 H 0.2993(11) 0.6571(10) 0.0285(11) 0.049 Uiso 1 calc R .
C18 C 0.2770(11) 0.5842(10) 0.1206(11) 0.043(4) Uani 1 d U .
H19 H 0.3357(11) 0.5732(10) 0.1228(11) 0.051 Uiso 1 calc R .
O19 O 0.3414(6) 0.4882(6) 0.6322(6) 0.026(2) Uani 1 d U .
C20 C 0.2768(10) 0.3951(10) 0.5983(10) 0.030(4) Uani 1 d U .
O21 O 0.2500(6) 0.3314(6) 0.5081(6) 0.026(2) Uani 1 d U .
C22 C 0.2314(9) 0.3659(10) 0.6740(10) 0.029(4) Uani 1 d U .
C23 C 0.1945(10) 0.2638(10) 0.6588(10) 0.037(4) Uani 1 d U .
H23 H 0.1959(10) 0.2145(10) 0.6000(10) 0.045 Uiso 1 calc R .
C24 C 0.1554(12) 0.2344(13) 0.7307(13) 0.062(5) Uani 1 d U .
H24 H 0.1314(12) 0.1657(13) 0.7226(13) 0.074 Uiso 1 calc R .
C25 C 0.1528(11) 0.3080(12) 0.8132(12) 0.052(5) Uani 1 d U .
H25 H 0.1282(11) 0.2891(12) 0.8633(12) 0.062 Uiso 1 calc R .
C26 C 0.1844(10) 0.4085(11) 0.8268(11) 0.043(4) Uani 1 d U .
H26 H 0.1776(10) 0.4568(11) 0.8824(11) 0.051 Uiso 1 calc R .
C27 C 0.2257(9) 0.4356(10) 0.7576(10) 0.031(4) Uani 1 d U .
H27 H 0.2513(9) 0.5049(10) 0.7675(10) 0.038 Uiso 1 calc R .
O28 O 0.4551(6) 0.6967(6) 0.6657(6) 0.028(2) Uani 1 d U .
C29 C 0.5407(10) 0.7724(9) 0.7194(9) 0.021(3) Uani 1 d U .
O30 O 0.6218(6) 0.7647(6) 0.7361(6) 0.025(2) Uani 1 d U .
C31 C 0.5452(10) 0.8759(10) 0.7523(11) 0.036(4) Uani 1 d U .
C32 C 0.6405(11) 0.9622(11) 0.8096(11) 0.046(4) Uani 1 d U .
H32 H 0.6986(11) 0.9521(11) 0.8263(11) 0.055 Uiso 1 calc R .
C33 C 0.6500(14) 1.0600(14) 0.8411(14) 0.073(6) Uani 1 d U .
H33 H 0.7135(14) 1.1171(14) 0.8806(14) 0.088 Uiso 1 calc R .
C34 C 0.5653(14) 1.0735(14) 0.8142(14) 0.077(6) Uani 1 d U .
H34 H 0.5721(14) 1.1410(14) 0.8332(14) 0.092 Uiso 1 calc R .
C35 C 0.4660(13) 0.9879(12) 0.7578(13) 0.062(5) Uani 1 d U .
H35 H 0.4068(13) 0.9965(12) 0.7420(13) 0.074 Uiso 1 calc R .
C36 C 0.4648(11) 0.8924(11) 0.7290(11) 0.039(4) Uani 1 d U .
H36 H 0.4019(11) 0.8342(11) 0.6896(11) 0.047 Uiso 1 calc R .
O37 O 0.5331(6) 0.6448(6) 0.3206(6) 0.027(2) Uani 1 d U .
C38 C 0.5329(10) 0.7294(10) 0.3222(10) 0.030(4) Uani 1 d U .
O39 O 0.5883(7) 0.7801(6) 0.2841(7) 0.045(3) Uani 1 d U .
C40 C 0.4670(10) 0.7647(10) 0.3752(10) 0.028(4) Uani 1 d U .
C41 C 0.4555(11) 0.8469(11) 0.3839(11) 0.043(4) Uani 1 d U .
H41 H 0.4949(11) 0.8915(11) 0.3583(11) 0.052 Uiso 1 calc R .
C42 C 0.3876(11) 0.8689(11) 0.4293(11) 0.050(4) Uani 1 d U .
H42 H 0.3779(11) 0.9273(11) 0.4349(11) 0.060 Uiso 1 calc R .
C43 C 0.3327(11) 0.8012(11) 0.4673(11) 0.046(4) Uani 1 d U .
H43 H 0.2845(11) 0.8123(11) 0.5000(11) 0.055 Uiso 1 calc R .
C44 C 0.3509(10) 0.7207(10) 0.4557(10) 0.031(4) Uani 1 d U .
H44 H 0.3139(10) 0.6766(10) 0.4831(10) 0.037 Uiso 1 calc R .
N45 N 0.4131(7) 0.6950(8) 0.4116(7) 0.025(3) Uani 1 d U .
O46 O 0.6368(6) 0.8014(6) 0.5432(7) 0.036(3) Uani 1 d U .
C47 C 0.6984(10) 0.9007(11) 0.5713(11) 0.035(4) Uani 1 d U .
O48 O 0.6818(7) 0.9568(7) 0.5406(7) 0.044(3) Uani 1 d U .
C49 C 0.7929(9) 0.9305(10) 0.6518(10) 0.030(4) Uani 1 d U .
C50 C 0.8687(10) 1.0343(10) 0.7009(10) 0.039(4) Uani 1 d U .
H50 H 0.8632(10) 1.0866(10) 0.6844(10) 0.046 Uiso 1 calc R .
C51 C 0.9510(11) 1.0529(11) 0.7746(11) 0.044(4) Uani 1 d U .
H51 H 1.0040(11) 1.1205(11) 0.8098(11) 0.053 Uiso 1 calc R .
C52 C 0.9583(10) 0.9801(10) 0.7978(10) 0.038(4) Uani 1 d U .
H52 H 1.0157(10) 0.9936(10) 0.8473(10) 0.045 Uiso 1 calc R .
C53 C 0.8778(10) 0.8827(10) 0.7462(10) 0.033(4) Uani 1 d U .
H53 H 0.8804(10) 0.8305(10) 0.7646(10) 0.040 Uiso 1 calc R .
N54 N 0.8011(8) 0.8589(8) 0.6762(8) 0.028(3) Uani 1 d U .
O55 O 0.2275(6) 0.2465(6) 0.1157(6) 0.027(2) Uani 1 d U .
C56 C 0.2413(10) 0.2230(10) 0.0254(11) 0.037(4) Uani 1 d U .
O57 O 0.1748(7) 0.1584(7) -0.0534(7) 0.047(3) Uani 1 d U .
C58 C 0.3439(10) 0.2885(10) 0.0236(10) 0.036(4) Uani 1 d U .
C59 C 0.3707(11) 0.2834(12) -0.0605(12) 0.054(5) Uani 1 d U .
H59 H 0.3247(11) 0.2338(12) -0.1250(12) 0.065 Uiso 1 calc R .
C60 C 0.4665(14) 0.3514(14) -0.0524(14) 0.084(6) Uani 1 d U .
H60 H 0.4865(14) 0.3531(14) -0.1107(14) 0.101 Uiso 1 calc R .
C61 C 0.5340(12) 0.4192(12) 0.0478(12) 0.060(5) Uani 1 d U .
H61 H 0.6020(12) 0.4637(12) 0.0570(12) 0.072 Uiso 1 calc R .
C62 C 0.5010(11) 0.4198(11) 0.1287(11) 0.044(4) Uani 1 d U .
H62 H 0.5456(11) 0.4668(11) 0.1946(11) 0.053 Uiso 1 calc R .
N63 N 0.4069(8) 0.3559(8) 0.1188(8) 0.032(3) Uani 1 d U .
O64 O 0.0874(6) 0.3138(6) 0.3593(6) 0.026(2) Uani 1 d U .
C65 C 0.0348(9) 0.3072(10) 0.4176(10) 0.031(4) Uani 1 d U .
C66 C -0.0521(11) 0.2067(11) 0.3923(12) 0.050(4) Uani 1 d U .
C67 C -0.0996(11) 0.1364(11) 0.2889(12) 0.052(5) Uani 1 d U .
H67 H -0.0764(11) 0.1550(11) 0.2382(12) 0.062 Uiso 1 calc R .
C68 C -0.1796(12) 0.0405(12) 0.2603(13) 0.064(5) Uani 1 d U .
H68 H -0.2157(12) -0.0009(12) 0.1906(13) 0.077 Uiso 1 calc R .
C69 C -0.2066(11) 0.0058(12) 0.3285(12) 0.054(5) Uani 1 d U .
H69 H -0.2591(11) -0.0610(12) 0.3076(12) 0.065 Uiso 1 calc R .
C70 C -0.1564(12) 0.0692(12) 0.4314(13) 0.068(5) Uani 1 d U .
H70 H -0.1740(12) 0.0450(12) 0.4809(13) 0.081 Uiso 1 calc R .
C71 C -0.0816(13) 0.1665(13) 0.4612(14) 0.073(6) Uani 1 d U .
H71 H -0.0487(13) 0.2080(13) 0.5315(14) 0.087 Uiso 1 calc R .
C72 C 0.0499(10) 0.3866(10) 0.5096(11) 0.037(4) Uani 1 d U .
H72 H 0.0081(10) 0.3718(10) 0.5510(11) 0.045 Uiso 1 calc R .
C73 C 0.1232(11) 0.4849(11) 0.5414(11) 0.039(4) Uani 1 d U .
O74 O 0.1856(6) 0.5112(7) 0.4946(7) 0.040(3) Uani 1 d U .
C75 C 0.1345(10) 0.5660(10) 0.6382(10) 0.032(4) Uani 1 d U .
C76 C 0.2265(11) 0.6468(11) 0.6906(11) 0.047(4) Uani 1 d U .
H76 H 0.2810(11) 0.6514(11) 0.6624(11) 0.056 Uiso 1 calc R .
C77 C 0.2440(12) 0.7232(12) 0.7843(13) 0.059(5) Uani 1 d U .
H77 H 0.3089(12) 0.7798(12) 0.8183(13) 0.070 Uiso 1 calc R .
C78 C 0.1658(12) 0.7159(12) 0.8275(13) 0.061(5) Uani 1 d U .
H78 H 0.1777(12) 0.7664(12) 0.8925(13) 0.073 Uiso 1 calc R .
C79 C 0.0704(12) 0.6352(12) 0.7761(13) 0.060(5) Uani 1 d U .
H79 H 0.0150(12) 0.6301(12) 0.8029(13) 0.072 Uiso 1 calc R .
C80 C 0.0592(12) 0.5595(12) 0.6804(12) 0.048(4) Uani 1 d U .
H80 H -0.0049(12) 0.5019(12) 0.6450(12) 0.058 Uiso 1 calc R .
C81 C 0.0033(11) 0.1780(12) 0.0585(12) 0.061(5) Uani 1 d U .
H81A H 0.0522(11) 0.1512(12) 0.0395(12) 0.073 Uiso 1 calc R .
H81B H 0.0231(11) 0.2120(12) 0.1333(12) 0.073 Uiso 1 calc R .
Cl82 Cl -0.1184(3) 0.0752(4) 0.0135(3) 0.079(2) Uani 1 d U .
Cl83 Cl 0.0104(4) 0.2691(4) 0.0098(4) 0.075(2) Uani 1 d U .
C84 C 0.4791(32) 0.0538(29) 0.0067(34) 0.083(22) Uani 0.43(4) d PU -1
H84A H 0.5140(32) 0.0257(29) -0.0393(34) 0.100 Uiso 0.50 calc PR -1
H84B H 0.4872(32) 0.0375(29) 0.0659(34) 0.100 Uiso 0.50 calc PR -1
Cl85 Cl 0.3496(14) 0.0088(14) -0.0570(14) 0.193(7) Uani 0.50 d PU -1
Cl86 Cl 0.5249(13) 0.1927(13) 0.0455(13) 0.170(6) Uani 0.50 d PU -1

loop_
_atom_type_symbol
_atom_type_description
_atom_type_scat_dispersion_real
_atom_type_scat_dispersion_imag
_atom_type_scat_source
C C 0.0033 0.0016 'International Tables Vol C Tables 4.2.6.8 and 6.1.1.4'
H H 0.0000 0.0000 'International Tables Vol C Tables 4.2.6.8 and 6.1.1.4'
N N 0.0061 0.0033 'International Tables Vol C Tables 4.2.6.8 and 6.1.1.4'
O O 0.0106 0.0060 'International Tables Vol C Tables 4.2.6.8 and 6.1.1.4'
Cl Cl 0.1484 0.1585 'International Tables Vol C Tables 4.2.6.8 and 6.1.1.4'
Mn Mn 0.3368 0.7283 'International Tables Vol C Tables 4.2.6.8 and 6.1.1.4'

loop_
_geom_angle_atom_site_label_1
_geom_angle_atom_site_label_2
_geom_angle_atom_site_label_3
_geom_angle
_geom_angle_site_symmetry_1
_geom_angle_site_symmetry_3
_geom_angle_publ_flag
O6 Mn1 O8 96.8(4) . . ?
O6 Mn1 O37 171.9(4) . . ?
O8 Mn1 O37 91.4(4) . . ?
O6 Mn1 N45 89.7(4) . . ?
O8 Mn1 N45 166.3(4) . . ?
O37 Mn1 N45 82.3(4) . . ?
O6 Mn1 O7 79.3(3) . . ?
O8 Mn1 O7 83.2(3) . . ?
O37 Mn1 O7 101.9(3) . . ?
N45 Mn1 O7 109.8(4) . . ?
O6 Mn1 O10 91.1(3) . . ?
O8 Mn1 O10 76.5(3) . . ?
O37 Mn1 O10 90.7(3) . . ?
N45 Mn1 O10 91.5(4) . . ?
O7 Mn1 O10 156.4(3) . . ?
O6 Mn1 Mn2 39.4(3) . . ?
O8 Mn1 Mn2 88.5(2) . . ?
O37 Mn1 Mn2 141.6(3) . . ?
N45 Mn1 Mn2 104.0(3) . . ?
O7 Mn1 Mn2 40.0(2) . . ?
O10 Mn1 Mn2 126.3(2) . . ?
O6 Mn1 Mn5 84.0(3) . . ?
O8 Mn1 Mn5 34.2(2) . . ?
O37 Mn1 Mn5 102.8(3) . . ?
N45 Mn1 Mn5 135.8(3) . . ?
O7 Mn1 Mn5 111.8(2) . . ?
O10 Mn1 Mn5 45.2(2) . . ?
Mn2 Mn1 Mn5 98.37(8) . . ?
O6 Mn1 Mn2 88.4(3) . 2_666 ?
O8 Mn1 Mn2 34.9(2) . 2_666 ?
O37 Mn1 Mn2 98.4(3) . 2_666 ?
N45 Mn1 Mn2 158.0(3) . 2_666 ?
O7 Mn1 Mn2 48.3(2) . 2_666 ?
O10 Mn1 Mn2 110.5(2) . 2_666 ?
Mn2 Mn1 Mn2 62.09(8) . 2_666 ?
Mn5 Mn1 Mn2 65.76(8) . 2_666 ?
O8 Mn2 O7 92.8(3) 2_666 . ?
O8 Mn2 O6 169.1(4) 2_666 . ?
O7 Mn2 O6 85.3(3) . . ?
O8 Mn2 O19 86.3(3) 2_666 . ?
O7 Mn2 O19 179.1(4) . . ?
O6 Mn2 O19 95.6(3) . . ?
O8 Mn2 O28 98.5(3) 2_666 . ?
O7 Mn2 O28 93.3(3) . . ?
O6 Mn2 O28 92.4(3) . . ?
O19 Mn2 O28 86.7(3) . . ?
O8 Mn2 O7 79.0(3) 2_666 2_666 ?
O7 Mn2 O7 84.9(3) . 2_666 ?
O6 Mn2 O7 90.1(3) . 2_666 ?
O19 Mn2 O7 95.1(3) . 2_666 ?
O28 Mn2 O7 176.8(3) . 2_666 ?
O8 Mn2 Mn1 137.9(3) 2_666 . ?
O7 Mn2 Mn1 46.7(2) . . ?
O6 Mn2 Mn1 38.6(2) . . ?
O19 Mn2 Mn1 134.2(3) . . ?
O28 Mn2 Mn1 95.5(2) . . ?
O7 Mn2 Mn1 85.1(2) 2_666 . ?
O8 Mn2 Mn1 35.1(2) 2_666 2_666 ?
O7 Mn2 Mn1 88.5(3) . 2_666 ?
O6 Mn2 Mn1 134.0(3) . 2_666 ?
O19 Mn2 Mn1 90.9(3) . 2_666 ?
O28 Mn2 Mn1 133.5(2) . 2_666 ?
O7 Mn2 Mn1 43.9(2) 2_666 2_666 ?
Mn1 Mn2 Mn1 117.91(8) . 2_666 ?
O8 Mn2 Mn2 83.6(3) 2_666 2_666 ?
O7 Mn2 Mn2 47.6(3) . 2_666 ?
O6 Mn2 Mn2 87.3(3) . 2_666 ?
O19 Mn2 Mn2 132.4(3) . 2_666 ?
O28 Mn2 Mn2 140.8(2) . 2_666 ?
O7 Mn2 Mn2 37.3(2) 2_666 2_666 ?
Mn1 Mn2 Mn2 61.34(8) . 2_666 ?
Mn1 Mn2 Mn2 56.57(8) 2_666 2_666 ?
O9 Mn3 O6 91.1(3) 2_666 . ?
O9 Mn3 O74 168.2(4) 2_666 . ?
O6 Mn3 O74 86.9(4) . . ?
O9 Mn3 O64 91.6(3) 2_666 . ?
O6 Mn3 O64 171.2(4) . . ?
O74 Mn3 O64 88.8(4) . . ?
O9 Mn3 O12 100.0(4) 2_666 . ?
O6 Mn3 O12 96.4(4) . . ?
O74 Mn3 O12 91.7(4) . . ?
O64 Mn3 O12 91.3(3) . . ?
O9 Mn3 Mn4 32.6(2) 2_666 2_666 ?
O6 Mn3 Mn4 85.8(3) . 2_666 ?
O74 Mn3 Mn4 135.7(3) . 2_666 ?
O64 Mn3 Mn4 92.0(3) . 2_666 ?
O12 Mn3 Mn4 132.5(3) . 2_666 ?
O9 Mn4 O7 98.8(3) . . ?
O9 Mn4 O46 169.7(4) . . ?
O7 Mn4 O46 90.9(4) . . ?
O9 Mn4 N54 89.7(4) . . ?
O7 Mn4 N54 171.4(4) . . ?
O46 Mn4 N54 80.6(4) . . ?
O9 Mn4 O21 84.2(3) . 2_666 ?
O7 Mn4 O21 91.2(3) . 2_666 ?
O46 Mn4 O21 99.2(4) . 2_666 ?
N54 Mn4 O21 91.5(4) . 2_666 ?
O9 Mn4 O30 80.3(3) . . ?
O7 Mn4 O30 93.5(3) . . ?
O46 Mn4 O30 95.7(4) . . ?
N54 Mn4 O30 86.2(4) . . ?
O21 Mn4 O30 164.3(3) 2_666 . ?
O9 Mn4 Mn5 37.0(2) . 2_666 ?
O7 Mn4 Mn5 86.6(2) . 2_666 ?
O46 Mn4 Mn5 141.4(3) . 2_666 ?
N54 Mn4 Mn5 99.2(3) . 2_666 ?
O21 Mn4 Mn5 119.3(2) 2_666 2_666 ?
O30 Mn4 Mn5 46.2(2) . 2_666 ?
O9 Mn4 Mn3 31.5(3) . 2_666 ?
O7 Mn4 Mn3 89.3(3) . 2_666 ?
O46 Mn4 Mn3 153.3(3) . 2_666 ?
N54 Mn4 Mn3 98.9(3) . 2_666 ?
O21 Mn4 Mn3 54.2(2) 2_666 2_666 ?
O30 Mn4 Mn3 110.9(2) . 2_666 ?
Mn5 Mn4 Mn3 65.18(7) 2_666 2_666 ?
O8 Mn5 O55 170.9(4) . . ?
O8 Mn5 O9 95.1(3) . 2_666 ?
O55 Mn5 O9 93.5(3) . 2_666 ?
O8 Mn5 N63 90.6(4) . . ?
O55 Mn5 N63 80.7(4) . . ?
O9 Mn5 N63 174.2(4) 2_666 . ?
O8 Mn5 O10 80.9(3) . . ?
O55 Mn5 O10 96.1(3) . . ?
O9 Mn5 O10 91.6(3) 2_666 . ?
N63 Mn5 O10 89.3(4) . . ?
O8 Mn5 O30 92.0(3) . 2_666 ?
O55 Mn5 O30 92.2(3) . 2_666 ?
O9 Mn5 O30 80.2(3) 2_666 2_666 ?
N63 Mn5 O30 99.8(4) . 2_666 ?
O10 Mn5 O30 168.6(3) . 2_666 ?
O8 Mn5 Mn4 83.2(2) . 2_666 ?
O55 Mn5 Mn4 105.5(2) . 2_666 ?
O9 Mn5 Mn4 35.8(2) 2_666 2_666 ?
N63 Mn5 Mn4 145.7(3) . 2_666 ?
O10 Mn5 Mn4 122.6(2) . 2_666 ?
O30 Mn5 Mn4 47.1(2) 2_666 2_666 ?
O8 Mn5 Mn1 34.9(3) . . ?
O55 Mn5 Mn1 144.5(3) . . ?
O9 Mn5 Mn1 82.5(2) 2_666 . ?
N63 Mn5 Mn1 102.3(3) . . ?
O10 Mn5 Mn1 49.1(2) . . ?
O30 Mn5 Mn1 121.4(2) 2_666 . ?
Mn4 Mn5 Mn1 91.74(8) 2_666 . ?
Mn3 O6 Mn1 126.2(4) . . ?
Mn3 O6 Mn2 122.0(4) . . ?
Mn1 O6 Mn2 102.0(4) . . ?
Mn4 O7 Mn2 123.9(4) . . ?
Mn4 O7 Mn1 128.4(4) . . ?
Mn2 O7 Mn1 93.2(3) . . ?
Mn4 O7 Mn2 118.7(4) . 2_666 ?
Mn2 O7 Mn2 95.1(3) . 2_666 ?
Mn1 O7 Mn2 87.8(3) . 2_666 ?
Mn5 O8 Mn2 127.4(4) . 2_666 ?
Mn5 O8 Mn1 110.8(4) . . ?
Mn2 O8 Mn1 109.9(4) 2_666 . ?
Mn3 O9 Mn4 115.9(4) 2_666 . ?
Mn3 O9 Mn5 125.8(4) 2_666 2_666 ?
Mn4 O9 Mn5 107.2(4) . 2_666 ?
C11 O10 Mn5 132.8(8) . . ?
C11 O10 Mn1 112.6(8) . . ?
Mn5 O10 Mn1 85.7(3) . . ?
O10 C11 O12 125.0(13) . . ?
O10 C11 C13 119.7(13) . . ?
O12 C11 C13 115.1(13) . . ?
C11 O12 Mn3 118.5(9) . . ?
C14 C13 C18 121.4(16) . . ?
C14 C13 C11 121.2(14) . . ?
C18 C13 C11 117.1(14) . . ?
C13 C14 C15 122.5(17) . . ?
C16 C15 C14 113.7(18) . . ?
C17 C16 C15 123.3(18) . . ?
C16 C17 C18 120.3(16) . . ?
C13 C18 C17 118.6(15) . . ?
C20 O19 Mn2 127.4(9) . . ?
O21 C20 O19 124.1(12) . . ?
O21 C20 C22 121.0(11) . . ?
O19 C20 C22 114.9(12) . . ?
C20 O21 Mn4 136.4(8) . 2_666 ?
C27 C22 C23 119.6(13) . . ?
C27 C22 C20 122.3(12) . . ?
C23 C22 C20 118.1(13) . . ?
C22 C23 C24 119.7(14) . . ?
C25 C24 C23 117.9(15) . . ?
C24 C25 C26 123.1(15) . . ?
C27 C26 C25 117.5(15) . . ?
C26 C27 C22 122.1(13) . . ?
C29 O28 Mn2 119.8(8) . . ?
O30 C29 O28 123.7(12) . . ?
O30 C29 C31 118.8(11) . . ?
O28 C29 C31 117.0(12) . . ?
C29 O30 Mn5 132.0(8) . 2_666 ?
C29 O30 Mn4 114.2(8) . . ?
Mn5 O30 Mn4 86.7(3) 2_666 . ?
C36 C31 C32 118.2(14) . . ?
C36 C31 C29 123.5(13) . . ?
C32 C31 C29 118.4(13) . . ?
C33 C32 C31 121.2(16) . . ?
C32 C33 C34 118.7(18) . . ?
C33 C34 C35 122.2(18) . . ?
C36 C35 C34 114.5(16) . . ?
C31 C36 C35 125.2(15) . . ?
C38 O37 Mn1 115.9(9) . . ?
O39 C38 O37 121.8(14) . . ?
O39 C38 C40 121.3(13) . . ?
O37 C38 C40 116.9(12) . . ?
C41 C40 N45 123.7(14) . . ?
C41 C40 C38 125.9(14) . . ?
N45 C40 C38 110.3(12) . . ?
C40 C41 C42 120.8(15) . . ?
C41 C42 C43 117.1(15) . . ?
C44 C43 C42 117.3(15) . . ?
N45 C44 C43 128.2(14) . . ?
C44 N45 C40 112.8(12) . . ?
C44 N45 Mn1 132.6(9) . . ?
C40 N45 Mn1 114.6(9) . . ?
C47 O46 Mn4 121.6(9) . . ?
O48 C47 O46 126.8(13) . . ?
O48 C47 C49 125.3(13) . . ?
O46 C47 C49 107.9(13) . . ?
N54 C49 C50 121.9(12) . . ?
N54 C49 C47 118.1(12) . . ?
C50 C49 C47 119.9(13) . . ?
C51 C50 C49 114.9(13) . . ?
C52 C51 C50 122.4(14) . . ?
C51 C52 C53 116.9(14) . . ?
N54 C53 C52 124.5(14) . . ?
C53 N54 C49 119.3(12) . . ?
C53 N54 Mn4 128.7(10) . . ?
C49 N54 Mn4 111.8(8) . . ?
C56 O55 Mn5 117.7(8) . . ?
O57 C56 O55 124.0(12) . . ?
O57 C56 C58 120.8(13) . . ?
O55 C56 C58 115.0(11) . . ?
C59 C58 N63 123.6(13) . . ?
C59 C58 C56 124.6(13) . . ?
N63 C58 C56 111.8(12) . . ?
C58 C59 C60 119.1(15) . . ?
C59 C60 C61 117.2(16) . . ?
C62 C61 C60 119.8(15) . . ?
N63 C62 C61 121.8(14) . . ?
C62 N63 C58 118.4(12) . . ?
C62 N63 Mn5 127.0(9) . . ?
C58 N63 Mn5 114.5(8) . . ?
C65 O64 Mn3 123.6(8) . . ?
O64 C65 C72 126.0(12) . . ?
O64 C65 C66 119.2(12) . . ?
C72 C65 C66 114.8(12) . . ?
C71 C66 C67 114.5(14) . . ?
C71 C66 C65 126.0(14) . . ?
C67 C66 C65 118.6(13) . . ?
C68 C67 C66 121.5(15) . . ?
C69 C68 C67 121.5(16) . . ?
C68 C69 C70 119.0(15) . . ?
C71 C70 C69 120.2(16) . . ?
C70 C71 C66 122.8(17) . . ?
C73 C72 C65 122.2(14) . . ?
O74 C73 C72 123.7(14) . . ?
O74 C73 C75 116.4(12) . . ?
C72 C73 C75 119.8(14) . . ?
C73 O74 Mn3 126.6(9) . . ?
C80 C75 C76 118.0(15) . . ?
C80 C75 C73 122.8(13) . . ?
C76 C75 C73 119.0(13) . . ?
C75 C76 C77 122.3(15) . . ?
C78 C77 C76 119.5(16) . . ?
C79 C78 C77 120.0(17) . . ?
C78 C79 C80 116.8(16) . . ?
C75 C80 C79 123.4(15) . . ?
Cl82 C81 Cl83 112.9(9) . . ?
Cl85 C84 Cl86 100.4(22) . . ?

loop_
_geom_bond_atom_site_label_1
_geom_bond_atom_site_label_2
_geom_bond_distance
_geom_bond_site_symmetry_2
_geom_bond_publ_flag
Mn1 O6 1.887(8) . ?
Mn1 O8 1.902(8) . ?
Mn1 O37 1.929(8) . ?
Mn1 N45 1.962(11) . ?
Mn1 O7 2.156(8) . ?
Mn1 O10 2.351(8) . ?
Mn1 Mn2 2.956(3) . ?
Mn1 Mn5 3.103(3) . ?
Mn1 Mn2 3.108(3) 2_666 ?
Mn2 O8 1.894(8) 2_666 ?
Mn2 O7 1.903(8) . ?
Mn2 O6 1.917(8) . ?
Mn2 O19 1.979(8) . ?
Mn2 O28 2.198(9) . ?
Mn2 O7 2.322(8) 2_666 ?
Mn2 Mn1 3.108(3) 2_666 ?
Mn2 Mn2 3.130(4) 2_666 ?
Mn3 O9 1.834(8) 2_666 ?
Mn3 O6 1.882(7) . ?
Mn3 O74 1.898(10) . ?
Mn3 O64 1.955(8) . ?
Mn3 O12 2.157(9) . ?
Mn3 Mn4 3.156(3) 2_666 ?
Mn4 O9 1.888(8) . ?
Mn4 O7 1.890(7) . ?
Mn4 O46 1.901(9) . ?
Mn4 N54 2.043(10) . ?
Mn4 O21 2.147(9) 2_666 ?
Mn4 O30 2.262(8) . ?
Mn4 Mn5 3.081(3) 2_666 ?
Mn4 Mn3 3.156(3) 2_666 ?
Mn5 O8 1.867(7) . ?
Mn5 O55 1.935(8) . ?
Mn5 O9 1.939(8) 2_666 ?
Mn5 N63 2.030(10) . ?
Mn5 O10 2.207(9) . ?
Mn5 O30 2.227(9) 2_666 ?
Mn5 Mn4 3.081(3) 2_666 ?
O7 Mn2 2.322(8) 2_666 ?
O8 Mn2 1.894(8) 2_666 ?
O9 Mn3 1.834(8) 2_666 ?
O9 Mn5 1.939(8) 2_666 ?
O10 C11 1.23(2) . ?
C11 O12 1.282(15) . ?
C11 C13 1.54(2) . ?
C13 C14 1.31(2) . ?
C13 C18 1.38(2) . ?
C14 C15 1.44(2) . ?
C15 C16 1.40(2) . ?
C16 C17 1.34(2) . ?
C17 C18 1.38(2) . ?
O19 C20 1.273(13) . ?
C20 O21 1.254(14) . ?
C20 C22 1.49(2) . ?
O21 Mn4 2.147(9) 2_666 ?
C22 C27 1.37(2) . ?
C22 C23 1.40(2) . ?
C23 C24 1.40(2) . ?
C24 C25 1.37(2) . ?
C25 C26 1.39(2) . ?
C26 C27 1.36(2) . ?
O28 C29 1.274(13) . ?
C29 O30 1.256(14) . ?
C29 C31 1.49(2) . ?
O30 Mn5 2.227(9) 2_666 ?
C31 C36 1.34(2) . ?
C31 C32 1.42(2) . ?
C32 C33 1.37(2) . ?
C33 C34 1.38(2) . ?
C34 C35 1.45(2) . ?
C35 C36 1.39(2) . ?
O37 C38 1.306(15) . ?
C38 O39 1.248(15) . ?
C38 C40 1.48(2) . ?
C40 C41 1.32(2) . ?
C40 N45 1.40(2) . ?
C41 C42 1.37(2) . ?
C42 C43 1.40(2) . ?
C43 C44 1.34(2) . ?
C44 N45 1.30(2) . ?
O46 C47 1.346(15) . ?
C47 O48 1.19(2) . ?
C47 C49 1.52(2) . ?
C49 N54 1.32(2) . ?
C49 C50 1.43(2) . ?
C50 C51 1.39(2) . ?
C51 C52 1.32(2) . ?
C52 C53 1.39(2) . ?
C53 N54 1.27(2) . ?
O55 C56 1.318(15) . ?
C56 O57 1.224(14) . ?
C56 C58 1.50(2) . ?
C58 C59 1.34(2) . ?
C58 N63 1.36(2) . ?
C59 C60 1.39(2) . ?
C60 C61 1.43(2) . ?
C61 C62 1.35(2) . ?
C62 N63 1.337(15) . ?
O64 C65 1.241(14) . ?
C65 C72 1.41(2) . ?
C65 C66 1.49(2) . ?
C66 C71 1.40(2) . ?
C66 C67 1.42(2) . ?
C67 C68 1.39(2) . ?
C68 C69 1.33(2) . ?
C69 C70 1.40(2) . ?
C70 C71 1.38(2) . ?
C72 C73 1.37(2) . ?
C73 O74 1.26(2) . ?
C73 C75 1.48(2) . ?
C75 C80 1.34(2) . ?
C75 C76 1.36(2) . ?
C76 C77 1.39(2) . ?
C77 C78 1.39(2) . ?
C78 C79 1.38(2) . ?
C79 C80 1.43(2) . ?
C81 Cl82 1.760(14) . ?
C81 Cl83 1.77(2) . ?
C84 Cl85 1.78(4) . ?
C84 Cl86 1.85(4) . ?
